data_7048130
loop_
_publ_author_name
'Yang, Feng-Lei'
'Chen, Xin'
'Wu, Wen-Hao'
'Zhang, Jing-Hang'
'Zhao, Xiang-Mei'
'Shi, Yan-Hui'
'Shen, Fei'

_publ_section_title
;
 Spin switching in
 tris(8-aminoquinoline)iron(ii)(BPh<sub>4</sub>)<sub>2</sub>: quantitative
 guest-losing dependent spin crossover properties and
 single-crystal-to-single-crystal transformation.
;
_journal_issue 1
_journal_name_full 'Dalton transactions (Cambridge, England : 2003)'
_journal_page_first 231
_journal_page_last 241
_journal_paper_doi 10.1039/c8dt03584a
_journal_volume 48
_journal_year 2018
_chemical_formula_moiety 'C27 H24 Fe N6, 2(C24 H20 B), 1.5(C2 H3 N)'
_chemical_formula_sum 'C78 H68.5 B2 Fe N7.5'
_chemical_formula_weight 1188.37
_space_group_crystal_system monoclinic
_space_group_IT_number 14
_space_group_name_Hall '-P 2ybc'
_space_group_name_H-M_alt 'P 1 21/c 1'
_symmetry_space_group_name_Hall '-P 2ybc'
_symmetry_space_group_name_H-M 'P 1 21/c 1'
_atom_sites_solution_hydrogens geom
_atom_sites_solution_primary direct
_audit_creation_date 2018-10-04
_audit_creation_method
;
Olex2 1.2
(compiled 2018.05.29 svn.r3508 for OlexSys, GUI svn.r5506)
;
_audit_update_record
;
2018-10-26 deposited with the CCDC.
2018-11-16 downloaded from the CCDC.
;
_cell_angle_alpha 90
_cell_angle_beta 128.432(4)
_cell_angle_gamma 90
_cell_formula_units_Z 4
_cell_length_a 12.3870(6)
_cell_length_b 34.330(2)
_cell_length_c 18.8754(11)
_cell_measurement_reflns_used 5988
_cell_measurement_temperature 173(2)
_cell_measurement_theta_max 29.0189
_cell_measurement_theta_min 2.8185
_cell_volume 6287.7(7)
_computing_cell_refinement 'CrysAlisPro, Oxford Diffraction Ltd.,Version 1.171.34.44'
_computing_data_collection 'CrysAlisPro, Oxford Diffraction Ltd.,Version 1.171.34.44'
_computing_data_reduction 'CrysAlisPro, Oxford Diffraction Ltd.,Version 1.171.34.44'
_computing_molecular_graphics 'Olex2 (Dolomanov et al., 2009)'
_computing_publication_material 'Olex2 (Dolomanov et al., 2009)'
_computing_structure_refinement 'SHELXL-2016/6 (Sheldrick, 2016)'
_computing_structure_solution 'ShelXS-1997 (Sheldrick, 2008)'
_diffrn_ambient_temperature 173.15
_diffrn_measured_fraction_theta_full 0.998
_diffrn_measured_fraction_theta_max 0.998
_diffrn_measurement_device_type 'multiwire proportional'
_diffrn_measurement_method 'phi and omega scans'
_diffrn_radiation_monochromator graphite
_diffrn_radiation_type MoK\a
_diffrn_radiation_wavelength 0.71073
_diffrn_reflns_av_R_equivalents 0.0537
_diffrn_reflns_av_unetI/netI 0.0971
_diffrn_reflns_Laue_measured_fraction_full 0.998
_diffrn_reflns_Laue_measured_fraction_max 0.998
_diffrn_reflns_limit_h_max 15
_diffrn_reflns_limit_h_min -14
_diffrn_reflns_limit_k_max 28
_diffrn_reflns_limit_k_min -42
_diffrn_reflns_limit_l_max 23
_diffrn_reflns_limit_l_min -23
_diffrn_reflns_number 26836
_diffrn_reflns_point_group_measured_fraction_full 0.998
_diffrn_reflns_point_group_measured_fraction_max 0.998
_diffrn_reflns_theta_full 25.242
_diffrn_reflns_theta_max 26.000
_diffrn_reflns_theta_min 2.824
_exptl_absorpt_coefficient_mu 0.292
_exptl_absorpt_correction_T_max 0.957
_exptl_absorpt_correction_T_min 0.926
_exptl_absorpt_correction_type multi-scan
_exptl_crystal_colour black
_exptl_crystal_colour_primary black
_exptl_crystal_density_diffrn 1.255
_exptl_crystal_description block
_exptl_crystal_F_000 2500
_exptl_crystal_size_max 0.3
_exptl_crystal_size_mid 0.22
_exptl_crystal_size_min 0.15
_exptl_transmission_factor_max 0.957
_exptl_transmission_factor_min 0.926
_refine_diff_density_max 0.588
_refine_diff_density_min -0.436
_refine_diff_density_rms 0.056
_refine_ls_extinction_method none
_refine_ls_goodness_of_fit_ref 1.075
_refine_ls_hydrogen_treatment constr
_refine_ls_matrix_type full
_refine_ls_number_parameters 984
_refine_ls_number_reflns 12341
_refine_ls_number_restraints 229
_refine_ls_restrained_S_all 1.071
_refine_ls_R_factor_all 0.1268
_refine_ls_R_factor_gt 0.0777
_refine_ls_shift/su_max 0.001
_refine_ls_shift/su_mean 0.000
_refine_ls_structure_factor_coef Fsqd
_refine_ls_weighting_details 'w=1/[\s^2^(Fo^2^)+(0.0303P)^2^+5.7027P] where P=(Fo^2^+2Fc^2^)/3'
_refine_ls_weighting_scheme calc
_refine_ls_wR_factor_gt 0.1270
_refine_ls_wR_factor_ref 0.1464
_reflns_Friedel_coverage 0.000
_reflns_number_gt 8129
_reflns_number_total 12341
_reflns_threshold_expression 'I > 2\s(I)'
_cod_data_source_file c8dt03584a2.cif
_cod_data_source_block p
_cod_depositor_comments 'Adding full bibliography for 7048130--7048134.cif.'
_cod_original_formula_sum 'C78 H68.50 B2 Fe N7.50'
_cod_database_code 7048130
_shelx_shelxl_version_number 2016/6
_shelx_space_group_comment
;
The symmetry employed for this shelxl refinement is uniquely defined 
by the following loop, which should always be used as a source of 
symmetry information in preference to the above space-group names. 
They are only intended as comments. 
;
_shelx_estimated_absorpt_t_max 0.958
_shelx_estimated_absorpt_t_min 0.918
_olex2_refinement_description
;
1. Fixed Uiso
 At 1.2 times of:
  All C(H) groups, All N(H,H) groups
 At 1.5 times of:
  All C(H,H,H) groups
2. Restrained distances
 C52A-C57A
 1.4 with sigma of 0.01
3. Uiso/Uaniso restraints and constraints
C52 \\sim C57A \\sim C53 \\sim C54 \\sim C55A \\sim C56A: within 2A with sigma
of 0.002 and sigma for terminal atoms of 0.004
C57 \\sim C52 \\sim C53 \\sim C54 \\sim C55 \\sim C56: within 2A with sigma of
0.02 and sigma for terminal atoms of 0.04
C57A \\sim C52A \\sim C53A \\sim C54A \\sim C55A \\sim C56A: within 2A with
sigma of 0.02 and sigma for terminal atoms of 0.04
C70A \\sim C75A \\sim C74A \\sim C73A \\sim C72A \\sim C71A: within 2A with
sigma of 0.02 and sigma for terminal atoms of 0.04
C70A \\sim C71A \\sim C72A \\sim C73A \\sim C74A \\sim C75A: within 2A with
sigma of 0.002 and sigma for terminal atoms of 0.004
C69A \\sim C68A \\sim C67A \\sim C66A \\sim C65A \\sim C64A: within 2A with
sigma of 0.002 and sigma for terminal atoms of 0.004
C69 \\sim C68 \\sim C67 \\sim C66 \\sim C65: within 2A with sigma of 0.02 and
sigma for terminal atoms of 0.04
C70 \\sim C71 \\sim C72 \\sim C73 \\sim C74: within 2A with sigma of 0.02 and
sigma for terminal atoms of 0.04
C69 \\sim C68 \\sim C67: within 2A with sigma of 0.002 and sigma for terminal
atoms of 0.004
N8 \\sim C77 \\sim C76: within 2A with sigma of 0.02 and sigma for terminal
atoms of 0.04
C79 \\sim C78 \\sim N7: within 2A with sigma of 0.02 and sigma for terminal
atoms of 0.04
4. Others
 Fixed Sof: C53(0.5) H53A(0.5) C56(0.5) H56A(0.5) C73(0.5) H73A(0.5) C71(0.5)
 H71A(0.5) C66(0.5) H66A(0.5) C74(0.5) H74A(0.5) C75(0.5) H75A(0.5) C72(0.5)
 H72A(0.5) C70(0.5) C64(0.5) H64A(0.5) C57(0.5) C67(0.5) H67A(0.5) C69(0.5)
 C68(0.5) H68A(0.5) C65(0.5) H65A(0.5) C55(0.5) H55A(0.5) C54(0.5) H54A(0.5)
 C52(0.5) H52A(0.5) B2(0.5) C64A(0.5) H64B(0.5) C66A(0.5) H66B(0.5) C71A(0.5)
 H71B(0.5) C68A(0.5) H69B(0.5) C70A(0.5) C67A(0.5) H67B(0.5) B0AA(0.5)
 C74A(0.5) H74B(0.5) C73A(0.5) H73B(0.5) C65A(0.5) H65B(0.5) C69A(0.5)
 C57A(0.5) C52A(0.5) H52B(0.5) C56A(0.5) H56B(0.5) C72A(0.5) H72B(0.5)
 C54A(0.5) H54B(0.5) C53A(0.5) H53B(0.5) C55A(0.5) H55B(0.5) C75A(0.5)
 H75B(0.5) N8(0.5) C77(0.5) C76(0.5) H76B(0.5) H76A(0.5) H76C(0.5)
5.a Secondary CH2 refined with riding coordinates:
 N2(H10A,H10B), N3(H10D,H10C), N6(H10E,H10F)
5.b Aromatic/amide H refined with riding coordinates:
 C16(H16A), C17(H17A), C7(H7A), C18(H18A), C3(H3A), C9(H9A), C1(H1A), C8(H8A),
 C13(H13A), C11(H11A), C21(H21A), C2(H2A), C12(H12A), C27(H27A), C23(H23A),
 C22(H22A), C25(H25A), C26(H26A), C48(H48A), C50(H50A), C44(H44A), C43(H43A),
 C51(H51A), C35(H35A), C40(H40A), C49(H49A), C47(H47A), C39(H39A), C33(H33A),
 C29(H29A), C30(H30A), C42(H42A), C41(H41A), C32(H32A), C38(H38A), C37(H37A),
 C36(H36A), C31(H31A), C53(H53A), C56(H56A), C73(H73A), C71(H71A), C66(H66A),
 C74(H74A), C75(H75A), C72(H72A), C64(H64A), C67(H67A), C68(H68A), C65(H65A),
 C55(H55A), C54(H54A), C52(H52A), C64A(H64B), C66A(H66B), C71A(H71B),
 C68A(H69B), C67A(H67B), C74A(H74B), C73A(H73B), C65A(H65B), C52A(H52B),
 C56A(H56B), C72A(H72B), C54A(H54B), C53A(H53B), C55A(H55B), C75A(H75B),
 C62(H62A), C61(H61A), C60(H60A), C58(H58A), C59(H59A)
5.c Idealised Me refined as rotating group:
 C79(H79A,H79B,H79C), C76(H76B,H76A,H76C)
;
_olex2_submission_special_instructions 'No special instructions were received'

loop_
_space_group_symop_operation_xyz
'x, y, z'
'-x, y+1/2, -z+1/2'
'-x, -y, -z'
'x, -y-1/2, z-1/2'

loop_
_atom_site_label
_atom_site_type_symbol
_atom_site_fract_x
_atom_site_fract_y
_atom_site_fract_z
_atom_site_U_iso_or_equiv
_atom_site_adp_type
_atom_site_occupancy
_atom_site_site_symmetry_order
_atom_site_calc_flag
_atom_site_refinement_flags_posn
_atom_site_refinement_flags_adp
_atom_site_refinement_flags_occupancy
_atom_site_disorder_assembly
_atom_site_disorder_group
Fe1 Fe -0.90776(5) -0.15247(2) -0.21956(4) 0.02852(14) Uani 1 1 d . . . . .
N1 N -0.7376(3) -0.16821(8) -0.19695(18) 0.0260(7) Uani 1 1 d . . . . .
N2 N -0.8399(3) -0.17724(8) -0.09993(19) 0.0303(7) Uani 1 1 d . . . . .
H10A H -0.904454 -0.194069 -0.109306 0.036 Uiso 1 1 calc R . . . .
H10B H -0.760886 -0.190797 -0.075819 0.036 Uiso 1 1 calc R . . . .
N3 N -1.0908(3) -0.13853(9) -0.2499(2) 0.0404(8) Uani 1 1 d . . . . .
H10D H -1.142183 -0.160454 -0.264843 0.049 Uiso 1 1 calc R . . . .
H10C H -1.076710 -0.127555 -0.200897 0.049 Uiso 1 1 calc R . . . .
N4 N -0.8332(3) -0.10461(8) -0.1465(2) 0.0356(8) Uani 1 1 d . . . . .
N5 N -0.9852(3) -0.12572(9) -0.3336(2) 0.0325(7) Uani 1 1 d . . . . .
N6 N -0.9771(3) -0.20474(9) -0.2826(2) 0.0362(8) Uani 1 1 d . . . . .
H10E H -1.017168 -0.217939 -0.262560 0.043 Uiso 1 1 calc R . . . .
H10F H -1.041518 -0.201127 -0.343288 0.043 Uiso 1 1 calc R . . . .
C16 C -0.6224(3) -0.14834(11) -0.1583(2) 0.0312(8) Uani 1 1 d . . . . .
H16A H -0.620848 -0.121894 -0.142868 0.037 Uiso 1 1 calc R . . . .
C17 C -0.5022(4) -0.16417(12) -0.1387(2) 0.0372(10) Uani 1 1 d . . . . .
H17A H -0.422692 -0.148350 -0.112318 0.045 Uiso 1 1 calc R . . . .
C15 C -0.7374(3) -0.20665(10) -0.2190(2) 0.0259(8) Uani 1 1 d . . . . .
C7 C -1.2816(4) -0.09274(10) -0.3546(3) 0.0359(9) Uani 1 1 d . . . . .
H7A H -1.320327 -0.096528 -0.324664 0.043 Uiso 1 1 calc R . . . .
C10 C -0.8621(4) -0.22721(10) -0.2638(2) 0.0310(8) Uani 1 1 d . . . . .
C4 C -1.1726(4) -0.08200(10) -0.4459(3) 0.0332(9) Uani 1 1 d . . . . .
C6 C -1.1639(3) -0.11143(10) -0.3250(2) 0.0294(8) Uani 1 1 d . . . . .
C18 C -0.4997(3) -0.20209(12) -0.1576(2) 0.0356(9) Uani 1 1 d . . . . .
H18A H -0.417856 -0.213172 -0.143130 0.043 Uiso 1 1 calc R . . . .
C5 C -1.1076(3) -0.10614(10) -0.3690(2) 0.0294(8) Uani 1 1 d . . . . .
C3 C -1.1142(4) -0.08010(11) -0.4901(3) 0.0395(10) Uani 1 1 d . . . . .
H3A H -1.156239 -0.064714 -0.543027 0.047 Uiso 1 1 calc R . . . .
C9 C -1.2936(4) -0.06255(11) -0.4741(3) 0.0398(10) Uani 1 1 d . . . . .
H9A H -1.339077 -0.045600 -0.524799 0.048 Uiso 1 1 calc R . . . .
C1 C -0.9361(4) -0.12274(12) -0.3787(3) 0.0446(11) Uani 1 1 d . . . . .
H1A H -0.854409 -0.136651 -0.356776 0.054 Uiso 1 1 calc R . . . .
C8 C -1.3459(4) -0.06783(11) -0.4293(3) 0.0427(10) Uani 1 1 d . . . . .
H8A H -1.427389 -0.054403 -0.449065 0.051 Uiso 1 1 calc R . . . .
C19 C -0.8059(4) -0.10889(11) -0.0637(3) 0.0384(10) Uani 1 1 d . . . . .
C20 C -0.8149(3) -0.14684(10) -0.0388(3) 0.0320(9) Uani 1 1 d . . . . .
C14 C -0.6197(4) -0.22503(11) -0.1988(2) 0.0318(9) Uani 1 1 d . . . . .
C13 C -0.6296(4) -0.26503(11) -0.2210(3) 0.0437(10) Uani 1 1 d . . . . .
H13A H -0.550933 -0.278388 -0.206494 0.052 Uiso 1 1 calc R . . . .
C11 C -0.8691(4) -0.26534(11) -0.2859(3) 0.0415(10) Uani 1 1 d . . . . .
H11A H -0.953846 -0.279073 -0.316958 0.050 Uiso 1 1 calc R . . . .
C21 C -0.8000(4) -0.15274(12) 0.0378(3) 0.0441(10) Uani 1 1 d . . . . .
H21A H -0.806589 -0.178255 0.054254 0.053 Uiso 1 1 calc R . . . .
C2 C -0.9977(4) -0.10027(13) -0.4568(3) 0.0474(11) Uani 1 1 d . . . . .
H2A H -0.957870 -0.099168 -0.486458 0.057 Uiso 1 1 calc R . . . .
C24 C -0.7707(5) -0.07728(12) -0.0055(3) 0.0600(13) Uani 1 1 d . . . . .
C12 C -0.7507(5) -0.28432(12) -0.2628(3) 0.0499(11) Uani 1 1 d . . . . .
H12A H -0.755458 -0.311175 -0.276633 0.060 Uiso 1 1 calc R . . . .
C27 C -0.8204(5) -0.06943(11) -0.1680(3) 0.0541(12) Uani 1 1 d . . . . .
H27A H -0.839885 -0.065772 -0.224851 0.065 Uiso 1 1 calc R . . . .
C23 C -0.7574(6) -0.08405(14) 0.0730(4) 0.0734(16) Uani 1 1 d . . . . .
H23A H -0.736239 -0.063066 0.112555 0.088 Uiso 1 1 calc R . . . .
C22 C -0.7746(5) -0.12067(13) 0.0926(3) 0.0626(13) Uani 1 1 d . . . . .
H22A H -0.769283 -0.124599 0.144523 0.075 Uiso 1 1 calc R . . . .
C25 C -0.7545(7) -0.04049(14) -0.0309(4) 0.095(2) Uani 1 1 d . . . . .
H25A H -0.726645 -0.018563 0.007590 0.115 Uiso 1 1 calc R . . . .
C26 C -0.7792(7) -0.03702(13) -0.1111(4) 0.089(2) Uani 1 1 d . . . . .
H26A H -0.768562 -0.012420 -0.129126 0.106 Uiso 1 1 calc R . . . .
C46 C -0.3196(3) -0.21571(9) -0.2845(2) 0.0217(7) Uani 1 1 d . . . . .
C48 C -0.2908(3) -0.15779(10) -0.1979(2) 0.0281(8) Uani 1 1 d . . . . .
H48A H -0.324515 -0.133142 -0.196676 0.034 Uiso 1 1 calc R . . . .
C50 C -0.1211(3) -0.20773(10) -0.1248(2) 0.0288(8) Uani 1 1 d . . . . .
H50A H -0.037826 -0.218028 -0.072107 0.035 Uiso 1 1 calc R . . . .
C34 C -0.3456(3) -0.22979(10) -0.4313(2) 0.0279(8) Uani 1 1 d . . . . .
C45 C -0.5739(3) -0.23042(9) -0.4398(2) 0.0228(7) Uani 1 1 d . . . . .
C28 C -0.4075(3) -0.28795(10) -0.3608(2) 0.0257(8) Uani 1 1 d . . . . .
C44 C -0.6366(3) -0.23164(10) -0.3992(2) 0.0295(8) Uani 1 1 d . . . . .
H44A H -0.580747 -0.236968 -0.336205 0.035 Uiso 1 1 calc R . . . .
C43 C -0.7756(3) -0.22551(10) -0.4454(3) 0.0341(9) Uani 1 1 d . . . . .
H43A H -0.813106 -0.226641 -0.414301 0.041 Uiso 1 1 calc R . . . .
C51 C -0.1929(3) -0.22832(10) -0.2052(2) 0.0271(8) Uani 1 1 d . . . . .
H51A H -0.154802 -0.251990 -0.206854 0.033 Uiso 1 1 calc R . . . .
C35 C -0.3648(4) -0.19224(12) -0.4663(3) 0.0420(10) Uani 1 1 d . . . . .
H35A H -0.416406 -0.174075 -0.460140 0.050 Uiso 1 1 calc R . . . .
C40 C -0.6626(3) -0.22348(10) -0.5321(2) 0.0314(8) Uani 1 1 d . . . . .
H40A H -0.626114 -0.223143 -0.563912 0.038 Uiso 1 1 calc R . . . .
C49 C -0.1699(3) -0.17226(10) -0.1206(2) 0.0309(9) Uani 1 1 d . . . . .
H49A H -0.121002 -0.158101 -0.065493 0.037 Uiso 1 1 calc R . . . .
C47 C -0.3635(3) -0.17928(9) -0.2775(2) 0.0244(8) Uani 1 1 d . . . . .
H47A H -0.446854 -0.168774 -0.329774 0.029 Uiso 1 1 calc R . . . .
C39 C -0.2670(3) -0.25468(12) -0.4412(2) 0.0376(9) Uani 1 1 d . . . . .
H39A H -0.248667 -0.280340 -0.417363 0.045 Uiso 1 1 calc R . . . .
C33 C -0.3826(4) -0.30326(11) -0.2832(3) 0.0373(9) Uani 1 1 d . . . . .
H33A H -0.353470 -0.286223 -0.234614 0.045 Uiso 1 1 calc R . . . .
C29 C -0.4508(3) -0.31486(10) -0.4289(3) 0.0321(9) Uani 1 1 d . . . . .
H29A H -0.471144 -0.305798 -0.483550 0.038 Uiso 1 1 calc R . . . .
C30 C -0.4658(4) -0.35426(11) -0.4208(3) 0.0436(10) Uani 1 1 d . . . . .
H30A H -0.493603 -0.371606 -0.468669 0.052 Uiso 1 1 calc R . . . .
C42 C -0.8597(4) -0.21778(10) -0.5365(3) 0.0357(9) Uani 1 1 d . . . . .
H42A H -0.955280 -0.213070 -0.568768 0.043 Uiso 1 1 calc R . . . .
C41 C -0.8027(4) -0.21700(11) -0.5800(3) 0.0401(10) Uani 1 1 d . . . . .
H41A H -0.859539 -0.211992 -0.643166 0.048 Uiso 1 1 calc R . . . .
C32 C -0.3991(4) -0.34264(12) -0.2749(3) 0.0503(11) Uani 1 1 d . . . . .
H32A H -0.381657 -0.351963 -0.221284 0.060 Uiso 1 1 calc R . . . .
C38 C -0.2145(4) -0.24295(15) -0.4852(3) 0.0517(13) Uani 1 1 d . . . . .
H38A H -0.162364 -0.260792 -0.491507 0.062 Uiso 1 1 calc R . . . .
C37 C -0.2373(5) -0.20586(17) -0.5195(3) 0.0612(15) Uani 1 1 d . . . . .
H37A H -0.201667 -0.198004 -0.549598 0.073 Uiso 1 1 calc R . . . .
C36 C -0.3123(5) -0.18040(15) -0.5094(3) 0.0567(13) Uani 1 1 d . . . . .
H36A H -0.328088 -0.154594 -0.532049 0.068 Uiso 1 1 calc R . . . .
C31 C -0.4404(5) -0.36815(12) -0.3435(3) 0.0572(13) Uani 1 1 d . . . . .
H31A H -0.451175 -0.395062 -0.337581 0.069 Uiso 1 1 calc R . . . .
B1 B -0.4088(4) -0.24099(11) -0.3786(3) 0.0244(9) Uani 1 1 d . . . . .
C53 C -0.3607(12) 0.0327(4) -0.3416(9) 0.041(2) Uani 0.5 1 d . U P A 1
H53A H -0.307654 0.023421 -0.358720 0.050 Uiso 0.5 1 calc R . P A 1
C56 C -0.5290(10) 0.0572(5) -0.2981(10) 0.027(2) Uani 0.5 1 d . U P A 1
H56A H -0.587459 0.065712 -0.284656 0.033 Uiso 0.5 1 calc R . P A 1
C73 C -0.9501(9) 0.0375(4) -0.3216(8) 0.044(3) Uani 0.5 1 d . U P A 1
H73A H -1.026864 0.048757 -0.329249 0.053 Uiso 0.5 1 calc R . P A 1
C71 C -0.8585(9) -0.0054(4) -0.3694(8) 0.032(2) Uani 0.5 1 d . U P A 1
H71A H -0.876159 -0.024152 -0.412475 0.038 Uiso 0.5 1 calc R . P A 1
C66 C -0.3027(10) -0.0715(3) -0.0081(7) 0.039(3) Uani 0.5 1 d . U P A 1
H66A H -0.243803 -0.084316 0.048641 0.047 Uiso 0.5 1 calc R . P A 1
C74 C -0.8158(11) 0.0479(3) -0.2460(9) 0.033(3) Uani 0.5 1 d . U P A 1
H74A H -0.800545 0.066412 -0.203219 0.040 Uiso 0.5 1 calc R . P A 1
C75 C -0.7067(8) 0.0301(3) -0.2359(7) 0.025(2) Uani 0.5 1 d . . P A 1
H75A H -0.616122 0.036837 -0.184274 0.030 Uiso 0.5 1 calc R . P A 1
C72 C -0.9709(9) 0.0125(4) -0.3819(9) 0.046(3) Uani 0.5 1 d . U P A 1
H72A H -1.062099 0.006618 -0.433859 0.055 Uiso 0.5 1 calc R . P A 1
C70 C -0.7199(10) 0.0033(3) -0.2956(8) 0.021(2) Uani 0.5 1 d . U P A 1
C64 C -0.3568(10) -0.0489(3) -0.1470(6) 0.045(3) Uani 0.5 1 d . . P A 1
H64A H -0.328950 -0.046262 -0.183583 0.054 Uiso 0.5 1 calc R . P A 1
C57 C -0.5122(8) 0.0169(4) -0.3006(7) 0.024(2) Uani 0.5 1 d . U P A 1
C67 C -0.4253(9) -0.0559(2) -0.0354(7) 0.0379(19) Uani 0.5 1 d . U P A 1
H67A H -0.450617 -0.057024 0.002895 0.046 Uiso 0.5 1 calc R . P A 1
C69 C -0.4798(10) -0.0341(3) -0.1785(8) 0.0340(19) Uani 0.5 1 d . U P A 1
C68 C -0.5110(10) -0.0387(3) -0.1195(8) 0.0355(17) Uani 0.5 1 d . U P A 1
H68A H -0.597578 -0.029252 -0.138709 0.043 Uiso 0.5 1 calc R . P A 1
C65 C -0.2652(9) -0.0685(3) -0.0622(8) 0.051(3) Uani 0.5 1 d . U P A 1
H65A H -0.180601 -0.079097 -0.044063 0.061 Uiso 0.5 1 calc R . P A 1
C55 C -0.4651(11) 0.0860(5) -0.3143(12) 0.036(3) Uani 0.5 1 d . U P A 1
H55A H -0.479826 0.112856 -0.310803 0.043 Uiso 0.5 1 calc R . P A 1
C54 C -0.3766(15) 0.0741(6) -0.3365(11) 0.042(2) Uani 0.5 1 d . U P A 1
H54A H -0.331272 0.092620 -0.347156 0.050 Uiso 0.5 1 calc R . P A 1
C52 C -0.4252(12) 0.0061(5) -0.3206(10) 0.040(2) Uani 0.5 1 d . U P A 1
H52A H -0.407839 -0.020874 -0.320294 0.048 Uiso 0.5 1 calc R . P A 1
B2 B -0.5879(12) -0.0158(5) -0.2797(11) 0.021(3) Uani 0.5 1 d . . P A 1
C79 C -1.0842(7) -0.1495(3) -0.7366(7) 0.177(5) Uani 1 1 d . U . . .
H79A H -1.015805 -0.145443 -0.671245 0.266 Uiso 1 1 calc GR . . . .
H79B H -1.115414 -0.176690 -0.748435 0.266 Uiso 1 1 calc GR . . . .
H79C H -1.163041 -0.132220 -0.760988 0.266 Uiso 1 1 calc GR . . . .
C78 C -1.0298(9) -0.1421(2) -0.7747(9) 0.165(5) Uani 1 1 d . U . . .
N7 N -0.9865(11) -0.1393(3) -0.8203(9) 0.238(5) Uani 1 1 d . U . . .
C64A C -0.2913(13) -0.0416(3) -0.1268(9) 0.066(2) Uani 0.5 1 d . U P A 2
H64B H -0.261515 -0.033523 -0.160261 0.079 Uiso 0.5 1 calc R . P A 2
C66A C -0.2322(14) -0.0700(4) 0.0088(10) 0.070(2) Uani 0.5 1 d . U P A 2
H66B H -0.167109 -0.081884 0.066157 0.084 Uiso 0.5 1 calc R . P A 2
C71A C -0.8000(14) -0.0064(4) -0.3453(10) 0.042(2) Uani 0.5 1 d . U P A 2
H71B H -0.817449 -0.024104 -0.390065 0.050 Uiso 0.5 1 calc R . P A 2
C68A C -0.4562(13) -0.0445(3) -0.1059(10) 0.064(2) Uani 0.5 1 d . U P A 2
H69B H -0.546023 -0.039288 -0.124879 0.077 Uiso 0.5 1 calc R . P A 2
C70A C -0.6636(12) 0.0015(4) -0.2744(10) 0.040(2) Uani 0.5 1 d . U P A 2
C67A C -0.3631(16) -0.0622(4) -0.0224(10) 0.066(3) Uani 0.5 1 d . U P A 2
H67B H -0.390546 -0.068991 0.013121 0.079 Uiso 0.5 1 calc R . P A 2
B0AA B -0.5335(13) -0.0168(5) -0.2653(12) 0.033(3) Uani 0.5 1 d . . P A 2
C74A C -0.7572(12) 0.0452(4) -0.2216(9) 0.040(2) Uani 0.5 1 d . U P A 2
H74B H -0.738555 0.062865 -0.176439 0.049 Uiso 0.5 1 calc R . P A 2
C73A C -0.8919(14) 0.0376(4) -0.2923(10) 0.0428(19) Uani 0.5 1 d . U P A 2
H73B H -0.966311 0.050045 -0.299072 0.051 Uiso 0.5 1 calc R . P A 2
C65A C -0.1967(14) -0.0600(3) -0.0457(8) 0.070(2) Uani 0.5 1 d . U P A 2
H65B H -0.107468 -0.065935 -0.027011 0.084 Uiso 0.5 1 calc R . P A 2
C69A C -0.4278(15) -0.0338(5) -0.1639(11) 0.064(2) Uani 0.5 1 d . U P A 2
C57A C -0.4639(11) 0.0180(5) -0.2835(10) 0.040(2) Uani 0.5 1 d D U P A 2
C52A C -0.3756(13) 0.0093(5) -0.3033(12) 0.061(4) Uani 0.5 1 d D U P A 2
H52B H -0.360136 -0.017291 -0.308289 0.074 Uiso 0.5 1 calc R . P A 2
C56A C -0.4888(14) 0.0581(6) -0.2881(13) 0.040(2) Uani 0.5 1 d . U P A 2
H56B H -0.551675 0.067380 -0.279033 0.048 Uiso 0.5 1 calc R . P A 2
C72A C -0.9128(12) 0.0087(4) -0.3570(9) 0.043(2) Uani 0.5 1 d . U P A 2
H72B H -1.003133 0.000590 -0.406449 0.052 Uiso 0.5 1 calc R . P A 2
C54A C -0.3351(18) 0.0733(8) -0.3139(12) 0.080(5) Uani 0.5 1 d . U P A 2
H54B H -0.284944 0.092387 -0.319187 0.096 Uiso 0.5 1 calc R . P A 2
C53A C -0.3112(17) 0.0365(6) -0.3157(11) 0.083(5) Uani 0.5 1 d . U P A 2
H53B H -0.248001 0.028942 -0.325847 0.099 Uiso 0.5 1 calc R . P A 2
C55A C -0.4243(14) 0.0840(6) -0.3052(14) 0.042(2) Uani 0.5 1 d . U P A 2
H55B H -0.446866 0.110814 -0.310824 0.050 Uiso 0.5 1 calc R . P A 2
C75A C -0.6476(11) 0.0290(4) -0.2115(9) 0.0389(19) Uani 0.5 1 d . U P A 2
H75B H -0.557169 0.036339 -0.160697 0.047 Uiso 0.5 1 calc R . P A 2
C62 C -0.6125(4) -0.09101(11) -0.3215(3) 0.0431(10) Uani 1 1 d . . . . .
H62A H -0.577752 -0.096393 -0.261248 0.052 Uiso 1 1 calc R . . . .
C61 C -0.6578(4) -0.12164(12) -0.3801(4) 0.0515(12) Uani 1 1 d . . . . .
H61A H -0.656229 -0.147282 -0.360507 0.062 Uiso 1 1 calc R . . . .
C63 C -0.6145(5) -0.05258(11) -0.3448(3) 0.0525(12) Uani 1 1 d . . . . .
C60 C -0.7051(5) -0.11550(13) -0.4662(4) 0.0583(14) Uani 1 1 d . . . . .
H60A H -0.733347 -0.136773 -0.506461 0.070 Uiso 1 1 calc R . . . .
C58 C -0.6672(6) -0.04700(13) -0.4343(4) 0.0770(17) Uani 1 1 d . . . . .
H58A H -0.673161 -0.021269 -0.455005 0.092 Uiso 1 1 calc R . . . .
C59 C -0.7113(5) -0.07794(15) -0.4942(4) 0.0707(15) Uani 1 1 d . . . . .
H59A H -0.745833 -0.073133 -0.554590 0.085 Uiso 1 1 calc R . . . .
N8 N -0.0741(7) -0.0628(3) -0.1448(6) 0.069(3) Uani 0.5 1 d . U P . .
C77 C -0.0641(8) -0.0306(4) -0.1381(7) 0.080(4) Uani 0.5 1 d . U P . .
C76 C -0.0475(11) 0.0124(4) -0.1247(10) 0.146(7) Uani 0.5 1 d . U P . .
H76B H -0.028019 0.019117 -0.067307 0.220 Uiso 0.5 1 calc GR . P . .
H76A H -0.132606 0.025331 -0.174545 0.220 Uiso 0.5 1 calc GR . P . .
H76C H 0.029038 0.021025 -0.123505 0.220 Uiso 0.5 1 calc GR . P . .

loop_
_atom_site_aniso_label
_atom_site_aniso_U_11
_atom_site_aniso_U_22
_atom_site_aniso_U_33
_atom_site_aniso_U_23
_atom_site_aniso_U_13
_atom_site_aniso_U_12
Fe1 0.0271(2) 0.0350(3) 0.0299(3) 0.0046(3) 0.0209(2) 0.0018(2)
N1 0.0257(14) 0.0312(16) 0.0232(17) 0.0042(14) 0.0162(14) 0.0003(13)
N2 0.0320(15) 0.0281(16) 0.0363(19) -0.0011(15) 0.0239(15) -0.0032(13)
N3 0.0356(16) 0.053(2) 0.045(2) 0.0146(18) 0.0313(17) 0.0081(15)
N4 0.0523(19) 0.0271(17) 0.048(2) 0.0075(16) 0.0413(18) 0.0052(15)
N5 0.0260(15) 0.0423(19) 0.0333(19) 0.0087(16) 0.0205(15) 0.0032(14)
N6 0.0295(15) 0.051(2) 0.0294(18) -0.0001(16) 0.0187(15) -0.0079(15)
C16 0.0296(18) 0.040(2) 0.027(2) 0.0017(18) 0.0188(17) -0.0040(17)
C17 0.0272(18) 0.058(3) 0.026(2) 0.009(2) 0.0164(17) -0.0017(18)
C15 0.0340(18) 0.029(2) 0.0201(19) 0.0077(17) 0.0196(17) 0.0042(16)
C7 0.036(2) 0.035(2) 0.040(2) 0.003(2) 0.026(2) 0.0047(17)
C10 0.037(2) 0.034(2) 0.021(2) 0.0025(18) 0.0171(17) -0.0005(17)
C4 0.037(2) 0.026(2) 0.035(2) 0.0026(18) 0.0215(19) -0.0031(17)
C6 0.0290(18) 0.0278(19) 0.031(2) 0.0048(18) 0.0184(18) 0.0019(16)
C18 0.0264(18) 0.057(3) 0.028(2) 0.015(2) 0.0190(18) 0.0126(19)
C5 0.0263(17) 0.0279(19) 0.031(2) 0.0031(18) 0.0163(17) -0.0014(15)
C3 0.039(2) 0.041(2) 0.032(2) 0.011(2) 0.019(2) -0.0029(18)
C9 0.042(2) 0.029(2) 0.036(2) 0.0059(19) 0.018(2) 0.0046(17)
C1 0.036(2) 0.065(3) 0.046(3) 0.020(2) 0.031(2) 0.011(2)
C8 0.041(2) 0.038(2) 0.047(3) 0.000(2) 0.026(2) 0.0097(19)
C19 0.057(2) 0.030(2) 0.046(3) 0.001(2) 0.041(2) -0.0006(19)
C20 0.0355(19) 0.029(2) 0.033(2) 0.0008(18) 0.0223(18) -0.0013(16)
C14 0.039(2) 0.040(2) 0.024(2) 0.0145(18) 0.0231(18) 0.0147(18)
C13 0.065(3) 0.039(2) 0.045(3) 0.018(2) 0.043(2) 0.022(2)
C11 0.059(3) 0.037(2) 0.034(2) -0.003(2) 0.032(2) -0.009(2)
C21 0.057(2) 0.041(2) 0.034(2) 0.003(2) 0.028(2) -0.005(2)
C2 0.043(2) 0.069(3) 0.041(3) 0.017(2) 0.031(2) 0.001(2)
C24 0.113(4) 0.030(2) 0.067(3) -0.005(2) 0.071(3) -0.009(3)
C12 0.083(3) 0.034(2) 0.045(3) -0.003(2) 0.046(3) 0.003(2)
C27 0.102(4) 0.031(2) 0.074(3) 0.014(2) 0.077(3) 0.009(2)
C23 0.135(5) 0.045(3) 0.071(4) -0.013(3) 0.079(4) -0.013(3)
C22 0.097(4) 0.055(3) 0.048(3) -0.007(3) 0.051(3) -0.015(3)
C25 0.206(7) 0.029(3) 0.122(5) -0.016(3) 0.137(6) -0.020(3)
C26 0.195(6) 0.026(3) 0.118(5) -0.001(3) 0.134(5) -0.008(3)
C46 0.0246(16) 0.0227(18) 0.0225(19) 0.0016(16) 0.0169(16) -0.0020(14)
C48 0.0294(18) 0.0271(19) 0.038(2) -0.0071(18) 0.0259(18) -0.0056(15)
C50 0.0257(17) 0.037(2) 0.021(2) 0.0032(18) 0.0133(16) -0.0042(16)
C34 0.0298(18) 0.031(2) 0.023(2) -0.0076(17) 0.0162(17) -0.0084(16)
C45 0.0309(17) 0.0159(17) 0.0214(19) -0.0037(15) 0.0162(16) -0.0039(14)
C28 0.0259(17) 0.0224(18) 0.030(2) -0.0006(17) 0.0184(17) -0.0012(14)
C44 0.0271(18) 0.032(2) 0.023(2) 0.0012(17) 0.0123(16) -0.0048(16)
C43 0.0315(19) 0.036(2) 0.034(2) -0.0007(19) 0.0201(19) -0.0065(17)
C51 0.0285(17) 0.0290(19) 0.029(2) 0.0026(17) 0.0200(17) 0.0037(15)
C35 0.055(2) 0.042(2) 0.034(2) -0.004(2) 0.029(2) -0.016(2)
C40 0.038(2) 0.031(2) 0.023(2) -0.0017(17) 0.0183(18) 0.0047(16)
C49 0.0316(19) 0.039(2) 0.027(2) -0.0153(18) 0.0206(18) -0.0151(17)
C47 0.0219(16) 0.0277(19) 0.025(2) 0.0000(16) 0.0152(16) -0.0016(14)
C39 0.0317(19) 0.053(3) 0.031(2) -0.016(2) 0.0205(18) -0.0099(18)
C33 0.046(2) 0.031(2) 0.039(2) 0.001(2) 0.028(2) -0.0044(18)
C29 0.0350(19) 0.0229(19) 0.036(2) 0.0007(18) 0.0210(18) 0.0017(16)
C30 0.052(2) 0.025(2) 0.051(3) -0.009(2) 0.031(2) -0.0022(18)
C42 0.0243(18) 0.030(2) 0.038(2) -0.0070(19) 0.0117(18) -0.0017(16)
C41 0.038(2) 0.038(2) 0.022(2) -0.0009(19) 0.0070(18) 0.0091(18)
C32 0.066(3) 0.036(2) 0.051(3) 0.013(2) 0.037(2) 0.000(2)
C38 0.036(2) 0.093(4) 0.035(3) -0.032(3) 0.027(2) -0.025(2)
C37 0.058(3) 0.103(4) 0.030(3) -0.018(3) 0.031(2) -0.047(3)
C36 0.070(3) 0.065(3) 0.035(3) -0.009(2) 0.033(3) -0.030(3)
C31 0.072(3) 0.020(2) 0.071(4) 0.002(2) 0.040(3) -0.002(2)
B1 0.032(2) 0.023(2) 0.023(2) -0.0010(18) 0.0191(19) 0.0005(17)
C53 0.049(4) 0.039(3) 0.042(4) 0.002(3) 0.030(3) -0.002(3)
C56 0.036(6) 0.026(4) 0.018(5) -0.002(4) 0.017(5) -0.003(5)
C73 0.031(5) 0.048(6) 0.052(8) -0.002(5) 0.024(5) 0.000(5)
C71 0.033(5) 0.026(4) 0.043(6) -0.005(4) 0.027(5) 0.001(5)
C66 0.035(5) 0.025(5) 0.045(6) -0.002(4) 0.019(5) 0.000(4)
C74 0.030(6) 0.030(5) 0.043(7) -0.005(5) 0.025(6) 0.007(5)
C75 0.020(4) 0.021(4) 0.040(6) -0.003(4) 0.021(5) 0.000(4)
C72 0.027(5) 0.047(6) 0.057(7) -0.002(5) 0.023(5) 0.003(5)
C70 0.033(6) 0.010(3) 0.035(6) 0.004(4) 0.029(6) 0.000(4)
C64 0.041(6) 0.057(7) 0.020(5) -0.016(5) 0.010(5) -0.024(5)
C57 0.024(4) 0.026(4) 0.018(5) -0.006(4) 0.011(4) -0.002(4)
C67 0.059(4) 0.017(3) 0.046(4) 0.005(3) 0.037(4) 0.004(3)
C69 0.058(4) 0.015(3) 0.044(4) 0.002(3) 0.039(4) 0.004(3)
C68 0.058(4) 0.015(3) 0.045(4) 0.005(3) 0.038(4) 0.003(3)
C65 0.038(5) 0.050(6) 0.055(7) -0.017(5) 0.024(5) 0.000(4)
C55 0.049(7) 0.027(5) 0.038(6) 0.002(4) 0.031(6) 0.002(5)
C54 0.049(4) 0.039(3) 0.041(4) 0.003(3) 0.030(4) -0.003(3)
C52 0.048(4) 0.037(3) 0.041(4) 0.003(3) 0.031(4) -0.003(3)
B2 0.023(6) 0.022(5) 0.034(6) 0.010(4) 0.026(7) 0.012(6)
C79 0.065(4) 0.218(10) 0.214(10) 0.130(8) 0.069(5) 0.040(5)
C78 0.091(6) 0.063(4) 0.267(14) 0.055(7) 0.075(7) 0.027(4)
N7 0.199(9) 0.193(9) 0.354(15) 0.126(9) 0.189(9) 0.085(7)
C64A 0.096(6) 0.041(3) 0.055(4) 0.009(3) 0.044(4) 0.021(3)
C66A 0.098(6) 0.042(3) 0.057(4) 0.012(3) 0.041(5) 0.019(4)
C71A 0.051(5) 0.033(3) 0.049(5) 0.004(3) 0.034(4) 0.003(4)
C68A 0.095(6) 0.040(3) 0.054(4) 0.013(3) 0.045(5) 0.017(4)
C70A 0.050(5) 0.032(3) 0.048(4) 0.005(3) 0.036(4) 0.003(4)
C67A 0.096(6) 0.041(3) 0.055(4) 0.013(3) 0.044(5) 0.017(4)
B0AA 0.046(9) 0.026(6) 0.048(9) -0.001(6) 0.039(10) 0.010(8)
C74A 0.050(5) 0.032(3) 0.048(5) 0.004(3) 0.035(4) 0.003(4)
C73A 0.051(5) 0.033(3) 0.049(5) 0.004(3) 0.034(4) 0.003(4)
C65A 0.097(6) 0.043(3) 0.057(4) 0.010(3) 0.042(4) 0.021(3)
C69A 0.095(6) 0.040(3) 0.054(4) 0.010(3) 0.046(4) 0.019(4)
C57A 0.050(4) 0.036(3) 0.041(4) 0.002(3) 0.032(4) -0.003(4)
C52A 0.087(9) 0.046(6) 0.076(9) -0.018(6) 0.063(8) -0.009(8)
C56A 0.050(4) 0.038(3) 0.040(4) 0.002(3) 0.032(4) -0.003(4)
C72A 0.051(5) 0.034(3) 0.050(5) 0.004(3) 0.033(4) 0.003(4)
C54A 0.102(12) 0.080(8) 0.065(11) -0.005(9) 0.056(9) -0.025(10)
C53A 0.101(11) 0.091(9) 0.080(10) -0.029(9) 0.068(9) -0.031(9)
C55A 0.050(4) 0.039(3) 0.041(4) 0.002(3) 0.031(4) -0.003(3)
C75A 0.050(4) 0.032(3) 0.047(5) 0.005(3) 0.036(4) 0.003(4)
C62 0.056(2) 0.027(2) 0.061(3) 0.001(2) 0.043(2) 0.0037(19)
C61 0.045(2) 0.028(2) 0.092(4) -0.004(3) 0.048(3) 0.0002(19)
C63 0.110(4) 0.018(2) 0.063(3) -0.002(2) 0.070(3) 0.000(2)
C60 0.061(3) 0.038(3) 0.098(4) -0.035(3) 0.060(3) -0.016(2)
C58 0.165(5) 0.031(3) 0.074(4) -0.011(3) 0.094(4) -0.017(3)
C59 0.112(4) 0.065(3) 0.072(4) -0.026(3) 0.075(4) -0.021(3)
N8 0.034(4) 0.099(7) 0.067(6) -0.037(6) 0.028(4) 0.003(5)
C77 0.019(4) 0.120(10) 0.055(7) -0.050(8) 0.002(4) 0.004(6)
C76 0.049(7) 0.127(12) 0.139(13) -0.064(11) -0.003(7) 0.007(7)

loop_
_atom_type_symbol
_atom_type_description
_atom_type_scat_dispersion_real
_atom_type_scat_dispersion_imag
_atom_type_scat_source
C C 0.0033 0.0016 'International Tables Vol C Tables 4.2.6.8 and 6.1.1.4'
H H 0.0000 0.0000 'International Tables Vol C Tables 4.2.6.8 and 6.1.1.4'
B B 0.0013 0.0007 'International Tables Vol C Tables 4.2.6.8 and 6.1.1.4'
Fe Fe 0.3463 0.8444 'International Tables Vol C Tables 4.2.6.8 and 6.1.1.4'
N N 0.0061 0.0033 'International Tables Vol C Tables 4.2.6.8 and 6.1.1.4'

loop_
_geom_angle_atom_site_label_1
_geom_angle_atom_site_label_2
_geom_angle_atom_site_label_3
_geom_angle
N1 Fe1 N2 89.81(11)
N1 Fe1 N3 176.29(13)
N1 Fe1 N4 96.06(12)
N1 Fe1 N5 95.44(11)
N1 Fe1 N6 83.63(11)
N3 Fe1 N2 91.74(12)
N3 Fe1 N6 92.98(12)
N4 Fe1 N2 83.18(12)
N4 Fe1 N3 87.47(13)
N4 Fe1 N6 173.94(13)
N5 Fe1 N2 174.39(11)
N5 Fe1 N3 83.13(12)
N5 Fe1 N4 94.30(13)
N5 Fe1 N6 91.75(13)
N6 Fe1 N2 90.77(12)
C16 N1 Fe1 129.0(2)
C16 N1 C15 117.1(3)
C15 N1 Fe1 113.7(2)
Fe1 N2 H10A 110.0
Fe1 N2 H10B 110.0
H10A N2 H10B 108.3
C20 N2 Fe1 108.7(2)
C20 N2 H10A 110.0
C20 N2 H10B 110.0
Fe1 N3 H10D 109.7
Fe1 N3 H10C 109.7
H10D N3 H10C 108.2
C6 N3 Fe1 109.8(2)
C6 N3 H10D 109.7
C6 N3 H10C 109.7
C19 N4 Fe1 112.4(2)
C27 N4 Fe1 130.1(3)
C27 N4 C19 117.0(3)
C5 N5 Fe1 113.4(2)
C1 N5 Fe1 129.6(3)
C1 N5 C5 117.0(3)
Fe1 N6 H10E 109.8
Fe1 N6 H10F 109.8
H10E N6 H10F 108.2
C10 N6 Fe1 109.4(2)
C10 N6 H10E 109.8
C10 N6 H10F 109.8
N1 C16 H16A 118.2
N1 C16 C17 123.5(4)
C17 C16 H16A 118.2
C16 C17 H17A 120.1
C18 C17 C16 119.8(3)
C18 C17 H17A 120.1
N1 C15 C10 116.9(3)
N1 C15 C14 122.8(3)
C10 C15 C14 120.3(3)
C6 C7 H7A 120.1
C6 C7 C8 119.8(4)
C8 C7 H7A 120.1
C15 C10 N6 115.0(3)
C11 C10 N6 124.7(3)
C11 C10 C15 120.3(3)
C3 C4 C5 117.6(3)
C3 C4 C9 125.0(4)
C9 C4 C5 117.4(3)
C7 C6 N3 124.4(3)
C7 C6 C5 120.2(3)
C5 C6 N3 115.4(3)
C17 C18 H18A 120.3
C17 C18 C14 119.5(3)
C14 C18 H18A 120.3
N5 C5 C4 122.1(3)
C6 C5 N5 116.9(3)
C6 C5 C4 121.0(3)
C4 C3 H3A 120.2
C2 C3 C4 119.7(4)
C2 C3 H3A 120.2
C4 C9 H9A 119.7
C8 C9 C4 120.6(4)
C8 C9 H9A 119.7
N5 C1 H1A 118.2
N5 C1 C2 123.6(4)
C2 C1 H1A 118.2
C7 C8 H8A 119.5
C9 C8 C7 121.0(4)
C9 C8 H8A 119.5
N4 C19 C20 117.3(4)
N4 C19 C24 122.6(4)
C24 C19 C20 120.1(4)
C19 C20 N2 115.1(3)
C21 C20 N2 124.5(3)
C21 C20 C19 120.5(4)
C15 C14 C18 117.2(3)
C15 C14 C13 118.0(3)
C18 C14 C13 124.8(3)
C14 C13 H13A 119.8
C12 C13 C14 120.4(4)
C12 C13 H13A 119.8
C10 C11 H11A 120.1
C10 C11 C12 119.7(4)
C12 C11 H11A 120.1
C20 C21 H21A 120.4
C20 C21 C22 119.2(4)
C22 C21 H21A 120.4
C3 C2 C1 119.9(4)
C3 C2 H2A 120.1
C1 C2 H2A 120.1
C19 C24 C25 117.7(4)
C23 C24 C19 118.2(4)
C23 C24 C25 124.1(5)
C13 C12 C11 121.2(4)
C13 C12 H12A 119.4
C11 C12 H12A 119.4
N4 C27 H27A 118.4
N4 C27 C26 123.2(4)
C26 C27 H27A 118.4
C24 C23 H23A 119.9
C22 C23 C24 120.2(5)
C22 C23 H23A 119.9
C21 C22 H22A 119.3
C23 C22 C21 121.5(4)
C23 C22 H22A 119.3
C24 C25 H25A 120.6
C26 C25 C24 118.7(5)
C26 C25 H25A 120.6
C27 C26 H26A 119.7
C25 C26 C27 120.6(4)
C25 C26 H26A 119.7
C51 C46 B1 123.1(3)
C47 C46 C51 114.7(3)
C47 C46 B1 122.2(3)
C49 C48 H48A 120.0
C49 C48 C47 120.0(3)
C47 C48 H48A 120.0
C51 C50 H50A 119.8
C49 C50 H50A 119.8
C49 C50 C51 120.4(3)
C35 C34 B1 119.6(3)
C39 C34 C35 115.5(3)
C39 C34 B1 124.9(3)
C44 C45 B1 118.8(3)
C40 C45 C44 114.9(3)
C40 C45 B1 126.1(3)
C33 C28 B1 123.3(3)
C29 C28 C33 115.2(3)
C29 C28 B1 120.9(3)
C45 C44 H44A 118.3
C43 C44 C45 123.5(3)
C43 C44 H44A 118.3
C44 C43 H43A 120.0
C42 C43 C44 120.0(3)
C42 C43 H43A 120.0
C46 C51 H51A 118.6
C50 C51 C46 122.8(3)
C50 C51 H51A 118.6
C34 C35 H35A 118.5
C36 C35 C34 123.0(4)
C36 C35 H35A 118.5
C45 C40 H40A 118.7
C45 C40 C41 122.7(3)
C41 C40 H40A 118.7
C48 C49 C50 118.9(3)
C48 C49 H49A 120.6
C50 C49 H49A 120.6
C46 C47 H47A 118.4
C48 C47 C46 123.1(3)
C48 C47 H47A 118.4
C34 C39 H39A 119.1
C34 C39 C38 121.8(4)
C38 C39 H39A 119.1
C28 C33 H33A 119.0
C32 C33 C28 122.1(4)
C32 C33 H33A 119.0
C28 C29 H29A 118.4
C30 C29 C28 123.2(4)
C30 C29 H29A 118.4
C29 C30 H30A 120.1
C31 C30 C29 119.8(4)
C31 C30 H30A 120.1
C43 C42 H42A 120.7
C43 C42 C41 118.7(3)
C41 C42 H42A 120.7
C40 C41 H41A 119.8
C42 C41 C40 120.3(4)
C42 C41 H41A 119.8
C33 C32 H32A 119.7
C31 C32 C33 120.6(4)
C31 C32 H32A 119.7
C39 C38 H38A 119.6
C37 C38 C39 120.8(4)
C37 C38 H38A 119.6
C38 C37 H37A 120.6
C36 C37 C38 118.8(4)
C36 C37 H37A 120.6
C35 C36 H36A 119.9
C37 C36 C35 120.1(4)
C37 C36 H36A 119.9
C30 C31 H31A 120.5
C32 C31 C30 119.1(4)
C32 C31 H31A 120.5
C46 B1 C34 106.1(3)
C46 B1 C45 110.5(3)
C46 B1 C28 112.6(3)
C45 B1 C34 111.9(3)
C28 B1 C34 113.7(3)
C28 B1 C45 102.1(3)
C54 C53 H53A 120.3
C52 C53 H53A 120.3
C52 C53 C54 119.3(13)
C57 C56 H56A 117.7
C57 C56 C55 124.6(10)
C55 C56 H56A 117.7
C74 C73 H73A 119.5
C72 C73 H73A 119.5
C72 C73 C74 120.9(9)
C72 C71 H71A 118.5
C72 C71 C70 123.0(9)
C70 C71 H71A 118.5
C67 C66 H66A 119.9
C65 C66 H66A 119.9
C65 C66 C67 120.2(10)
C73 C74 H74A 121.1
C75 C74 C73 117.8(9)
C75 C74 H74A 121.1
C74 C75 H75A 117.6
C74 C75 C70 124.8(8)
C70 C75 H75A 117.6
C73 C72 C71 120.1(9)
C73 C72 H72A 120.0
C71 C72 H72A 120.0
C71 C70 B2 124.8(10)
C75 C70 C71 113.4(7)
C75 C70 B2 121.8(9)
C69 C64 H64A 117.7
C69 C64 C65 124.5(10)
C65 C64 H64A 117.7
C56 C57 B2 122.8(9)
C52 C57 C56 115.2(10)
C52 C57 B2 122.1(10)
C66 C67 H67A 120.7
C66 C67 C68 118.6(9)
C68 C67 H67A 120.7
C64 C69 C68 113.7(9)
C64 C69 B2 123.0(9)
C68 C69 B2 123.0(8)
C67 C68 C69 124.8(8)
C67 C68 H68A 117.6
C69 C68 H68A 117.6
C66 C65 C64 118.1(9)
C66 C65 H65A 121.0
C64 C65 H65A 121.0
C56 C55 H55A 120.4
C56 C55 C54 119.2(13)
C54 C55 H55A 120.4
C53 C54 C55 117.1(15)
C53 C54 H54A 121.5
C55 C54 H54A 121.5
C53 C52 H52A 117.7
C57 C52 C53 124.5(13)
C57 C52 H52A 117.7
C70 B2 C57 109.9(10)
C70 B2 C69 112.1(10)
C70 B2 C63 117.7(9)
C69 B2 C57 111.4(9)
C69 B2 C63 102.5(9)
C63 B2 C57 102.8(9)
H79A C79 H79B 109.5
H79A C79 H79C 109.5
H79B C79 H79C 109.5
C78 C79 H79A 109.5
C78 C79 H79B 109.5
C78 C79 H79C 109.5
N7 C78 C79 170.9(14)
C65A C64A H64B 117.4
C65A C64A C69A 125.2(14)
C69A C64A H64B 117.4
C67A C66A H66B 121.0
C67A C66A C65A 118.0(14)
C65A C66A H66B 121.0
C70A C71A H71B 116.9
C72A C71A H71B 116.9
C72A C71A C70A 126.2(13)
C67A C68A H69B 117.6
C67A C68A C69A 124.8(13)
C69A C68A H69B 117.6
C71A C70A B0AA 123.9(12)
C71A C70A C75A 112.9(11)
C75A C70A B0AA 123.2(11)
C66A C67A C68A 120.2(16)
C66A C67A H67B 119.9
C68A C67A H67B 119.9
C70A B0AA C63 100.5(9)
C69A B0AA C70A 106.4(12)
C69A B0AA C57A 111.7(11)
C69A B0AA C63 112.5(12)
C57A B0AA C70A 108.2(12)
C57A B0AA C63 116.3(12)
C73A C74A H74B 117.9
C73A C74A C75A 124.2(13)
C75A C74A H74B 117.9
C74A C73A H73B 122.6
C74A C73A C72A 114.8(12)
C72A C73A H73B 122.6
C64A C65A C66A 119.7(13)
C64A C65A H65B 120.2
C66A C65A H65B 120.2
C64A C69A B0AA 120.0(14)
C68A C69A C64A 112.0(13)
C68A C69A B0AA 127.9(12)
C52A C57A B0AA 120.4(12)
C52A C57A C56A 111.9(12)
C56A C57A B0AA 127.5(11)
C57A C52A H52B 118.3
C53A C52A C57A 123.4(14)
C53A C52A H52B 118.3
C57A C56A H56B 119.4
C55A C56A C57A 121.1(13)
C55A C56A H56B 119.4
C71A C72A C73A 119.1(11)
C71A C72A H72B 120.4
C73A C72A H72B 120.4
C53A C54A H54B 119.5
C55A C54A H54B 119.5
C55A C54A C53A 121(2)
C52A C53A H53B 120.0
C54A C53A C52A 120.1(17)
C54A C53A H53B 120.0
C56A C55A H55B 119.0
C54A C55A C56A 122.0(19)
C54A C55A H55B 119.0
C70A C75A H75B 118.7
C74A C75A C70A 122.7(10)
C74A C75A H75B 118.7
C61 C62 H62A 118.1
C61 C62 C63 123.8(4)
C63 C62 H62A 118.1
C62 C61 H61A 119.9
C60 C61 C62 120.2(4)
C60 C61 H61A 119.9
C62 C63 B2 122.5(6)
C62 C63 B0AA 121.5(7)
C62 C63 C58 114.7(4)
C58 C63 B2 121.6(6)
C58 C63 B0AA 122.9(7)
C61 C60 H60A 120.5
C61 C60 C59 119.0(4)
C59 C60 H60A 120.5
C63 C58 H58A 119.0
C59 C58 C63 122.1(4)
C59 C58 H58A 119.0
C60 C59 C58 120.1(5)
C60 C59 H59A 119.9
C58 C59 H59A 119.9
N8 C77 C76 177.5(14)
C77 C76 H76B 109.5
C77 C76 H76A 109.5
C77 C76 H76C 109.5
H76B C76 H76A 109.5
H76B C76 H76C 109.5
H76A C76 H76C 109.5

loop_
_geom_bond_atom_site_label_1
_geom_bond_atom_site_label_2
_geom_bond_distance
Fe1 N1 1.949(3)
Fe1 N2 2.042(3)
Fe1 N3 2.021(3)
Fe1 N4 1.968(3)
Fe1 N5 1.958(3)
Fe1 N6 2.026(3)
N1 C16 1.319(4)
N1 C15 1.385(4)
N2 H10A 0.9100
N2 H10B 0.9100
N2 C20 1.440(4)
N3 H10D 0.9100
N3 H10C 0.9100
N3 C6 1.448(4)
N4 C19 1.385(5)
N4 C27 1.315(4)
N5 C5 1.392(4)
N5 C1 1.322(4)
N6 H10E 0.9100
N6 H10F 0.9100
N6 C10 1.457(4)
C16 H16A 0.9500
C16 C17 1.403(5)
C17 H17A 0.9500
C17 C18 1.355(5)
C15 C10 1.406(5)
C15 C14 1.407(4)
C7 H7A 0.9500
C7 C6 1.356(4)
C7 C8 1.400(5)
C10 C11 1.360(5)
C4 C5 1.411(5)
C4 C3 1.405(5)
C4 C9 1.409(5)
C6 C5 1.389(5)
C18 H18A 0.9500
C18 C14 1.413(5)
C3 H3A 0.9500
C3 C2 1.352(5)
C9 H9A 0.9500
C9 C8 1.358(5)
C1 H1A 0.9500
C1 C2 1.397(5)
C8 H8A 0.9500
C19 C20 1.413(5)
C19 C24 1.407(5)
C20 C21 1.353(5)
C14 C13 1.418(5)
C13 H13A 0.9500
C13 C12 1.357(6)
C11 H11A 0.9500
C11 C12 1.404(5)
C21 H21A 0.9500
C21 C22 1.407(6)
C2 H2A 0.9500
C24 C23 1.403(6)
C24 C25 1.410(6)
C12 H12A 0.9500
C27 H27A 0.9500
C27 C26 1.404(6)
C23 H23A 0.9500
C23 C22 1.364(6)
C22 H22A 0.9500
C25 H25A 0.9500
C25 C26 1.349(7)
C26 H26A 0.9500
C46 C51 1.403(4)
C46 C47 1.402(4)
C46 B1 1.640(5)
C48 H48A 0.9500
C48 C49 1.379(5)
C48 C47 1.390(4)
C50 H50A 0.9500
C50 C51 1.385(5)
C50 C49 1.383(5)
C34 C35 1.400(5)
C34 C39 1.393(5)
C34 B1 1.649(5)
C45 C44 1.390(4)
C45 C40 1.386(5)
C45 B1 1.646(5)
C28 C33 1.398(5)
C28 C29 1.391(5)
C28 B1 1.645(5)
C44 H44A 0.9500
C44 C43 1.379(4)
C43 H43A 0.9500
C43 C42 1.372(5)
C51 H51A 0.9500
C35 H35A 0.9500
C35 C36 1.382(5)
C40 H40A 0.9500
C40 C41 1.388(5)
C49 H49A 0.9500
C47 H47A 0.9500
C39 H39A 0.9500
C39 C38 1.395(5)
C33 H33A 0.9500
C33 C32 1.391(5)
C29 H29A 0.9500
C29 C30 1.387(5)
C30 H30A 0.9500
C30 C31 1.373(6)
C42 H42A 0.9500
C42 C41 1.377(5)
C41 H41A 0.9500
C32 H32A 0.9500
C32 C31 1.371(6)
C38 H38A 0.9500
C38 C37 1.376(6)
C37 H37A 0.9500
C37 C36 1.372(6)
C36 H36A 0.9500
C31 H31A 0.9500
C53 H53A 0.9500
C53 C54 1.44(2)
C53 C52 1.42(2)
C56 H56A 0.9500
C56 C57 1.404(16)
C56 C55 1.414(18)
C73 H73A 0.9500
C73 C74 1.406(12)
C73 C72 1.317(14)
C71 H71A 0.9500
C71 C72 1.401(12)
C71 C70 1.415(12)
C66 H66A 0.9500
C66 C67 1.373(11)
C66 C65 1.363(15)
C74 H74A 0.9500
C74 C75 1.384(11)
C75 H75A 0.9500
C75 C70 1.385(13)
C72 H72A 0.9500
C70 B2 1.605(12)
C64 H64A 0.9500
C64 C69 1.345(13)
C64 C65 1.428(14)
C57 C52 1.398(15)
C57 B2 1.659(19)
C67 H67A 0.9500
C67 C68 1.380(13)
C69 C68 1.396(14)
C69 B2 1.63(2)
C68 H68A 0.9500
C65 H65A 0.9500
C55 H55A 0.9500
C55 C54 1.45(2)
C54 H54A 0.9500
C52 H52A 0.9500
B2 C63 1.647(17)
C79 H79A 0.9800
C79 H79B 0.9800
C79 H79C 0.9800
C79 C78 1.280(13)
C78 N7 1.270(15)
C64A H64B 0.9500
C64A C65A 1.373(16)
C64A C69A 1.396(18)
C66A H66B 0.9500
C66A C67A 1.364(17)
C66A C65A 1.390(18)
C71A H71B 0.9500
C71A C70A 1.382(15)
C71A C72A 1.373(15)
C68A H69B 0.9500
C68A C67A 1.388(17)
C68A C69A 1.391(19)
C70A B0AA 1.637(14)
C70A C75A 1.431(16)
C67A H67B 0.9500
B0AA C69A 1.61(2)
B0AA C57A 1.63(2)
B0AA C63 1.702(18)
C74A H74B 0.9500
C74A C73A 1.366(15)
C74A C75A 1.366(14)
C73A H73B 0.9500
C73A C72A 1.466(19)
C65A H65B 0.9500
C57A C52A 1.391(9)
C57A C56A 1.40(2)
C52A H52B 0.9500
C52A C53A 1.34(2)
C56A H56B 0.9500
C56A C55A 1.36(2)
C72A H72B 0.9500
C54A H54B 0.9500
C54A C53A 1.30(3)
C54A C55A 1.27(3)
C53A H53B 0.9500
C55A H55B 0.9500
C75A H75B 0.9500
C62 H62A 0.9500
C62 C61 1.369(6)
C62 C63 1.386(5)
C61 H61A 0.9500
C61 C60 1.359(6)
C63 C58 1.395(6)
C60 H60A 0.9500
C60 C59 1.378(6)
C58 H58A 0.9500
C58 C59 1.392(6)
C59 H59A 0.9500
N8 C77 1.113(13)
C77 C76 1.489(17)
C76 H76B 0.9800
C76 H76A 0.9800
C76 H76C 0.9800

loop_
_geom_hbond_atom_site_label_D
_geom_hbond_atom_site_label_H
_geom_hbond_atom_site_label_A
_geom_hbond_distance_DH
_geom_hbond_distance_HA
_geom_hbond_distance_DA
_geom_hbond_angle_DHA
_geom_hbond_site_symmetry_A
N3 H10C N8 0.91 2.45 3.198(9) 139.2 1_455
C64A H64B N8 0.95 2.38 3.004(15) 123.3 .
C65A H65B N8 0.95 2.50 3.057(16) 117.2 .

loop_
_geom_torsion_atom_site_label_1
_geom_torsion_atom_site_label_2
_geom_torsion_atom_site_label_3
_geom_torsion_atom_site_label_4
_geom_torsion
Fe1 N1 C16 C17 174.2(3)
Fe1 N1 C15 C10 7.5(4)
Fe1 N1 C15 C14 -172.8(3)
Fe1 N2 C20 C19 -16.1(4)
Fe1 N2 C20 C21 164.1(3)
Fe1 N3 C6 C7 -171.5(3)
Fe1 N3 C6 C5 10.5(4)
Fe1 N4 C19 C20 9.0(4)
Fe1 N4 C19 C24 -170.7(3)
Fe1 N4 C27 C26 172.5(4)
Fe1 N5 C5 C4 173.7(3)
Fe1 N5 C5 C6 -6.3(4)
Fe1 N5 C1 C2 -175.3(3)
Fe1 N6 C10 C15 -8.4(4)
Fe1 N6 C10 C11 171.2(3)
N1 C16 C17 C18 -1.8(5)
N1 C15 C10 N6 1.0(4)
N1 C15 C10 C11 -178.6(3)
N1 C15 C14 C18 -2.6(5)
N1 C15 C14 C13 177.3(3)
N2 C20 C21 C22 179.4(4)
N3 C6 C5 N5 -3.1(5)
N3 C6 C5 C4 176.8(3)
N4 C19 C20 N2 5.3(5)
N4 C19 C20 C21 -174.9(3)
N4 C19 C24 C23 174.3(4)
N4 C19 C24 C25 -4.3(7)
N4 C27 C26 C25 -2.1(9)
N5 C1 C2 C3 -0.1(7)
N6 C10 C11 C12 -178.7(3)
C16 N1 C15 C10 -177.3(3)
C16 N1 C15 C14 2.4(5)
C16 C17 C18 C14 1.5(5)
C17 C18 C14 C15 0.5(5)
C17 C18 C14 C13 -179.3(4)
C15 N1 C16 C17 -0.2(5)
C15 C10 C11 C12 0.9(6)
C15 C14 C13 C12 1.9(5)
C7 C6 C5 N5 178.8(3)
C7 C6 C5 C4 -1.3(5)
C10 C15 C14 C18 177.1(3)
C10 C15 C14 C13 -3.0(5)
C10 C11 C12 C13 -2.1(6)
C4 C3 C2 C1 -0.2(6)
C4 C9 C8 C7 -0.3(6)
C6 C7 C8 C9 1.2(6)
C18 C14 C13 C12 -178.3(4)
C5 N5 C1 C2 2.2(6)
C5 C4 C3 C2 -1.7(6)
C5 C4 C9 C8 -1.4(6)
C3 C4 C5 N5 3.9(5)
C3 C4 C5 C6 -176.0(3)
C3 C4 C9 C8 176.6(4)
C9 C4 C5 N5 -177.9(3)
C9 C4 C5 C6 2.2(5)
C9 C4 C3 C2 -179.7(4)
C1 N5 C5 C4 -4.1(5)
C1 N5 C5 C6 175.8(3)
C8 C7 C6 N3 -178.4(3)
C8 C7 C6 C5 -0.4(6)
C19 N4 C27 C26 0.9(7)
C19 C20 C21 C22 -0.3(6)
C19 C24 C23 C22 1.7(8)
C19 C24 C25 C26 2.9(9)
C20 C19 C24 C23 -5.5(7)
C20 C19 C24 C25 176.0(5)
C20 C21 C22 C23 -3.5(7)
C14 C15 C10 N6 -178.7(3)
C14 C15 C10 C11 1.7(5)
C14 C13 C12 C11 0.6(6)
C24 C19 C20 N2 -174.9(4)
C24 C19 C20 C21 4.9(6)
C24 C23 C22 C21 2.8(8)
C24 C25 C26 C27 0.0(10)
C27 N4 C19 C20 -177.9(3)
C27 N4 C19 C24 2.3(6)
C23 C24 C25 C26 -175.5(6)
C25 C24 C23 C22 -179.9(5)
C34 C35 C36 C37 0.0(6)
C34 C39 C38 C37 0.9(6)
C45 C44 C43 C42 0.1(6)
C45 C40 C41 C42 -0.9(6)
C28 C33 C32 C31 0.3(6)
C28 C29 C30 C31 1.5(6)
C44 C45 C40 C41 2.0(5)
C44 C45 B1 C46 -50.8(4)
C44 C45 B1 C34 -168.8(3)
C44 C45 B1 C28 69.2(4)
C44 C43 C42 C41 1.1(5)
C43 C42 C41 C40 -0.7(6)
C51 C46 C47 C48 -2.4(4)
C51 C46 B1 C34 -84.9(4)
C51 C46 B1 C45 153.6(3)
C51 C46 B1 C28 40.1(4)
C51 C50 C49 C48 -0.1(5)
C35 C34 C39 C38 -1.5(5)
C35 C34 B1 C46 -68.2(4)
C35 C34 B1 C45 52.4(4)
C35 C34 B1 C28 167.5(3)
C40 C45 C44 C43 -1.6(5)
C40 C45 B1 C46 135.3(3)
C40 C45 B1 C34 17.3(5)
C40 C45 B1 C28 -104.7(4)
C49 C48 C47 C46 -0.4(5)
C49 C50 C51 C46 -2.9(5)
C47 C46 C51 C50 4.1(5)
C47 C46 B1 C34 94.1(3)
C47 C46 B1 C45 -27.4(4)
C47 C46 B1 C28 -140.9(3)
C47 C48 C49 C50 1.8(5)
C39 C34 C35 C36 1.1(5)
C39 C34 B1 C46 108.9(4)
C39 C34 B1 C45 -130.5(3)
C39 C34 B1 C28 -15.4(5)
C39 C38 C37 C36 0.3(6)
C33 C28 C29 C30 -1.4(5)
C33 C28 B1 C46 23.5(4)
C33 C28 B1 C34 144.2(3)
C33 C28 B1 C45 -95.0(4)
C33 C32 C31 C30 -0.3(6)
C29 C28 C33 C32 0.5(5)
C29 C28 B1 C46 -165.8(3)
C29 C28 B1 C34 -45.2(4)
C29 C28 B1 C45 75.6(4)
C29 C30 C31 C32 -0.6(6)
C38 C37 C36 C35 -0.7(6)
B1 C46 C51 C50 -176.9(3)
B1 C46 C47 C48 178.5(3)
B1 C34 C35 C36 178.5(3)
B1 C34 C39 C38 -178.7(3)
B1 C45 C44 C43 -176.1(3)
B1 C45 C40 C41 176.1(3)
B1 C28 C33 C32 171.7(3)
B1 C28 C29 C30 -172.8(3)
C56 C57 C52 C53 -2.7(15)
C56 C57 B2 C70 21.9(15)
C56 C57 B2 C69 -102.9(11)
C56 C57 B2 C63 148.0(8)
C56 C55 C54 C53 0.7(17)
C73 C74 C75 C70 1.0(14)
C71 C70 B2 C57 107.5(12)
C71 C70 B2 C69 -128.0(11)
C71 C70 B2 C63 -9.6(16)
C66 C67 C68 C69 -3.2(13)
C74 C73 C72 C71 2.5(16)
C74 C75 C70 C71 -1.0(13)
C74 C75 C70 B2 179.4(10)
C75 C70 B2 C57 -73.0(13)
C75 C70 B2 C69 51.5(14)
C75 C70 B2 C63 169.9(8)
C72 C73 C74 C75 -1.7(15)
C72 C71 C70 C75 1.9(13)
C72 C71 C70 B2 -178.6(11)
C70 C71 C72 C73 -2.7(16)
C70 B2 C63 C62 -90.9(11)
C70 B2 C63 C58 76.0(12)
C64 C69 C68 C67 1.4(13)
C64 C69 B2 C70 -174.8(10)
C64 C69 B2 C57 -51.3(15)
C64 C69 B2 C63 58.0(12)
C57 C56 C55 C54 0.9(18)
C57 B2 C63 C62 148.2(6)
C57 B2 C63 C58 -44.9(9)
C67 C66 C65 C64 0.0(13)
C69 C64 C65 C66 -1.8(15)
C69 B2 C63 C62 32.5(9)
C69 B2 C63 C58 -160.6(6)
C68 C69 B2 C70 10.7(16)
C68 C69 B2 C57 134.3(10)
C68 C69 B2 C63 -116.4(9)
C65 C66 C67 C68 2.3(12)
C65 C64 C69 C68 1.2(14)
C65 C64 C69 B2 -173.8(10)
C55 C56 C57 C52 0.0(15)
C55 C56 C57 B2 179.2(11)
C54 C53 C52 C57 4.4(16)
C52 C53 C54 C55 -3.1(16)
C52 C57 B2 C70 -159.0(10)
C52 C57 B2 C69 76.2(14)
C52 C57 B2 C63 -32.9(12)
B2 C57 C52 C53 178.1(11)
B2 C69 C68 C67 176.3(10)
B2 C63 C58 C59 -169.2(6)
C71A C70A B0AA C69A -130.8(14)
C71A C70A B0AA C57A 109.0(15)
C71A C70A B0AA C63 -13.4(17)
C71A C70A C75A C74A 0.3(17)
C70A C71A C72A C73A 3(2)
C70A B0AA C69A C64A -162.4(13)
C70A B0AA C69A C68A 22(2)
C70A B0AA C57A C52A -163.2(12)
C70A B0AA C57A C56A 12(2)
C70A B0AA C63 C62 -98.5(10)
C70A B0AA C63 C58 92.2(10)
C67A C66A C65A C64A 2.4(19)
C67A C68A C69A C64A -2(2)
C67A C68A C69A B0AA 173.9(14)
B0AA C70A C75A C74A 177.5(12)
B0AA C57A C52A C53A -177.5(15)
B0AA C57A C56A C55A -178.9(15)
B0AA C63 C58 C59 168.6(6)
C74A C73A C72A C71A -3.5(17)
C73A C74A C75A C70A -1.2(19)
C65A C64A C69A C68A 4.2(19)
C65A C64A C69A B0AA -172.4(13)
C65A C66A C67A C68A -1(2)
C69A C64A C65A C66A -4.5(19)
C69A C68A C67A C66A 1(2)
C69A B0AA C57A C52A 80.0(17)
C69A B0AA C57A C56A -104.8(16)
C69A B0AA C63 C62 14.3(12)
C69A B0AA C63 C58 -154.9(9)
C57A B0AA C69A C64A -44.5(19)
C57A B0AA C69A C68A 139.4(14)
C57A B0AA C63 C62 145.0(9)
C57A B0AA C63 C58 -24.2(12)
C57A C52A C53A C54A -3(2)
C57A C56A C55A C54A -3(3)
C52A C57A C56A C55A -3(2)
C56A C57A C52A C53A 7(2)
C72A C71A C70A B0AA -178.6(13)
C72A C71A C70A C75A -1.3(19)
C53A C54A C55A C56A 7(3)
C55A C54A C53A C52A -4(3)
C75A C70A B0AA C69A 52.2(17)
C75A C70A B0AA C57A -68.0(17)
C75A C70A B0AA C63 169.6(10)
C75A C74A C73A C72A 2.7(18)
C62 C61 C60 C59 -2.4(6)
C62 C63 C58 C59 -1.3(8)
C61 C62 C63 B2 167.9(5)
C61 C62 C63 B0AA -169.9(6)
C61 C62 C63 C58 0.1(7)
C61 C60 C59 C58 1.2(7)
C63 B0AA C69A C64A 88.5(14)
C63 B0AA C69A C68A -87.5(17)
C63 B0AA C57A C52A -51.1(15)
C63 B0AA C57A C56A 124.1(14)
C63 C62 C61 C60 1.7(6)
C63 C58 C59 C60 0.6(8)
